data_7715008
loop_
_publ_author_name
'Watson, Lachlan J.'
'Hill, Anthony F.'

_publ_section_title
;
 Stable cyclopropenylvinyl ligands <i>via</i> insertion into a transient
 cyclopropenyl metal bond.
;
_journal_issue 8
_journal_name_full 'Dalton transactions (Cambridge, England : 2003)'
_journal_page_first 3629
_journal_page_last 3637
_journal_paper_doi 10.1039/d3dt03997h
_journal_volume 53
_journal_year 2024
_chemical_formula_moiety 'C19 H24 Au B Cl2 N6 O2 Se W, C H2 Cl2'
_chemical_formula_sum 'C20 H26 Au B Cl4 N6 O2 Se W'
_chemical_formula_weight 994.85
_space_group_crystal_system monoclinic
_space_group_IT_number 4
_space_group_name_Hall 'P 2yb'
_space_group_name_H-M_alt 'P 1 21 1'
_atom_sites_solution_hydrogens geom
_audit_block_doi 10.5517/ccdc.csd.cc23flms
_audit_creation_method SHELXL-2014/7
_audit_update_record
;
2019-08-27 deposited with the CCDC.	2024-01-11 downloaded from the CCDC.
;
_cell_angle_alpha 90
_cell_angle_beta 106.216(2)
_cell_angle_gamma 90
_cell_formula_units_Z 4
_cell_length_a 14.1718(3)
_cell_length_b 15.5447(4)
_cell_length_c 15.4562(4)
_cell_measurement_reflns_used 5434
_cell_measurement_temperature 150.0(1)
_cell_measurement_theta_max 70.6630
_cell_measurement_theta_min 5.7110
_cell_volume 3269.48(14)
_computing_cell_refinement 'CrysAlisPro 1.171.40.36a (Rigaku OD, 2018)'
_computing_data_collection 'CrysAlisPro 1.171.40.36a (Rigaku OD, 2018)'
_computing_data_reduction 'CrysAlisPro 1.171.40.36a (Rigaku OD, 2018)'
_computing_structure_refinement 'SHELXL-2014/7 (Sheldrick, 2014)'
_computing_structure_solution 'SHELXS-2014/7 (Sheldrick, 2014)'
_diffrn_ambient_temperature 150.0(1)
_diffrn_detector_area_resol_mean 8.1297
_diffrn_measured_fraction_theta_full 0.996
_diffrn_measured_fraction_theta_max 0.996
_diffrn_measurement_device_type 'SuperNova, Dual, Cu at home/near, EosS2'
_diffrn_measurement_method '\w scans'
_diffrn_radiation_type CuK\a
_diffrn_radiation_wavelength 1.54184
_diffrn_reflns_av_R_equivalents 0.0343
_diffrn_reflns_av_unetI/netI 0.0581
_diffrn_reflns_Laue_measured_fraction_full 0.996
_diffrn_reflns_Laue_measured_fraction_max 0.996
_diffrn_reflns_limit_h_max 14
_diffrn_reflns_limit_h_min -16
_diffrn_reflns_limit_k_max 16
_diffrn_reflns_limit_k_min -18
_diffrn_reflns_limit_l_max 18
_diffrn_reflns_limit_l_min -13
_diffrn_reflns_number 11885
_diffrn_reflns_point_group_measured_fraction_full 0.997
_diffrn_reflns_point_group_measured_fraction_max 0.997
_diffrn_reflns_theta_full 66.592
_diffrn_reflns_theta_max 66.592
_diffrn_reflns_theta_min 3.744
_diffrn_source 'micro-focus sealed X-ray tube'
_exptl_absorpt_coefficient_mu 19.228
_exptl_absorpt_correction_T_max 1.00000
_exptl_absorpt_correction_T_min 0.34793
_exptl_absorpt_correction_type multi-scan
_exptl_absorpt_process_details
;
CrysAlisPro 1.171.40.36a (Rigaku Oxford Diffraction, 2018)
Empirical absorption correction using spherical harmonics,
 implemented in SCALE3 ABSPACK scaling algorithm.
;
_exptl_crystal_colour 'clear light yellow'
_exptl_crystal_density_diffrn 2.021
_exptl_crystal_description plate
_exptl_crystal_F_000 1856
_exptl_crystal_size_max 0.227
_exptl_crystal_size_mid 0.126
_exptl_crystal_size_min 0.047
_refine_diff_density_max 3.016
_refine_diff_density_min -1.778
_refine_diff_density_rms 0.210
_refine_ls_abs_structure_details
;
 Refined as an inversion twin.
;
_refine_ls_abs_structure_Flack 0.235(17)
_refine_ls_extinction_method none
_refine_ls_goodness_of_fit_ref 1.020
_refine_ls_hydrogen_treatment mixed
_refine_ls_matrix_type full
_refine_ls_number_parameters 664
_refine_ls_number_reflns 8266
_refine_ls_number_restraints 669
_refine_ls_restrained_S_all 0.987
_refine_ls_R_factor_all 0.0496
_refine_ls_R_factor_gt 0.0438
_refine_ls_shift/su_max 0.002
_refine_ls_shift/su_mean 0.000
_refine_ls_structure_factor_coef Fsqd
_refine_ls_weighting_details 'w=1/[\s^2^(Fo^2^)+(0.0790P)^2^] where P=(Fo^2^+2Fc^2^)/3'
_refine_ls_weighting_scheme calc
_refine_ls_wR_factor_gt 0.1157
_refine_ls_wR_factor_ref 0.1211
_reflns_Friedel_coverage 0.925
_reflns_Friedel_fraction_full 0.998
_reflns_Friedel_fraction_max 0.998
_reflns_number_gt 7353
_reflns_number_total 8266
_reflns_threshold_expression 'I > 2\s(I)'
_cod_data_source_file d3dt03997h2.cif
_cod_data_source_block Compound_10
_cod_depositor_comments 'Adding full bibliography for 7715005--7715009.cif.'
_cod_original_sg_symbol_H-M 'P 21'
_cod_database_code 7715008
_shelx_shelxl_version_number 2014/7
_shelx_space_group_comment
;
The symmetry employed for this shelxl refinement is uniquely defined
by the following loop, which should always be used as a source of
symmetry information in preference to the above space-group names.
They are only intended as comments.
;

loop_
_space_group_symop_operation_xyz
'x, y, z'
'-x, y+1/2, -z'

loop_
_atom_site_label
_atom_site_type_symbol
_atom_site_fract_x
_atom_site_fract_y
_atom_site_fract_z
_atom_site_U_iso_or_equiv
_atom_site_adp_type
_atom_site_occupancy
_atom_site_site_symmetry_order
_atom_site_calc_flag
_atom_site_refinement_flags_posn
_atom_site_refinement_flags_adp
_atom_site_refinement_flags_occupancy
_atom_site_disorder_assembly
_atom_site_disorder_group
W1 W 0.51483(4) -0.00520(6) 0.75636(4) 0.02216(15) Uani 1 1 d . U . . .
Au1 Au 0.31444(4) -0.00168(6) 0.67244(3) 0.02680(14) Uani 1 1 d . U . . .
W2 W -0.14660(4) -0.00453(6) 1.22882(3) 0.02246(14) Uani 1 1 d . U . . .
Au2 Au -0.29392(4) -0.00132(6) 1.31495(3) 0.02644(14) Uani 1 1 d . U . . .
Se2 Se -0.19796(15) 0.20145(12) 1.31503(15) 0.0390(4) Uani 1 1 d . U . . .
N11 N -0.0822(10) -0.1044(9) 1.3336(9) 0.026(2) Uani 1 1 d . U . . .
C3 C 0.5891(12) 0.0792(11) 0.6962(12) 0.028(3) Uani 1 1 d . U . . .
N8 N -0.0261(10) -0.1441(9) 1.1647(10) 0.027(2) Uani 1 1 d . U . . .
N1 N 0.6631(10) -0.0565(9) 0.8225(10) 0.028(2) Uani 1 1 d . U . . .
Se1 Se 0.40865(17) 0.20363(14) 0.6883(2) 0.0533(6) Uani 1 1 d . U . . .
B1 B 0.5878(13) -0.2060(13) 0.7801(13) 0.029(3) Uani 1 1 d D U . . .
H1 H 0.6142(14) -0.274(2) 0.7890(13) 0.034 Uiso 1 1 calc DR U . . .
C20 C -0.2029(12) 0.0845(11) 1.2828(10) 0.025(3) Uani 1 1 d . U . . .
N6 N 0.5046(10) -0.1934(8) 0.8257(9) 0.024(2) Uani 1 1 d . U . . .
C6 C 0.7505(12) -0.0225(11) 0.8640(11) 0.032(3) Uani 1 1 d . U . . .
N2 N 0.6740(9) -0.1439(9) 0.8257(10) 0.026(2) Uani 1 1 d . U . . .
O4 O -0.2319(12) 0.1243(11) 1.0694(10) 0.051(4) Uani 1 1 d . U . . .
O2 O 0.6239(11) 0.1234(9) 0.6572(11) 0.045(3) Uani 1 1 d . U . . .
C1 C 0.4234(12) 0.0870(11) 0.7092(11) 0.029(3) Uani 1 1 d . U . . .
C22 C -0.2013(13) 0.0739(12) 1.1259(12) 0.032(3) Uani 1 1 d . U . . .
N5 N 0.4663(10) -0.1130(8) 0.8294(8) 0.021(2) Uani 1 1 d . U . . .
Cl7 Cl 0.0563(4) -0.0073(8) 0.8470(5) 0.0762(15) Uani 1 1 d . U . . .
Cl1 Cl 0.1775(3) -0.0856(3) 0.6247(3) 0.0451(10) Uani 1 1 d . U . . .
C30 C -0.0594(13) -0.0216(10) 1.4761(9) 0.031(3) Uani 1 1 d . U . . .
H30A H -0.0280 0.0254 1.4548 0.047 Uiso 1 1 calc R U . . .
H30B H -0.0260 -0.0328 1.5382 0.047 Uiso 1 1 calc R U . . .
H30C H -0.1267 -0.0071 1.4704 0.047 Uiso 1 1 calc R U . . .
N4 N 0.5490(10) -0.1858(8) 0.6814(10) 0.026(2) Uani 1 1 d . U . . .
N12 N -0.0639(10) -0.1853(9) 1.3102(10) 0.028(2) Uani 1 1 d . U . . .
C13 C 0.4607(12) -0.2506(11) 0.8682(10) 0.026(3) Uani 1 1 d . U . . .
C15 C 0.4473(14) -0.0274(11) 0.5102(10) 0.032(3) Uani 1 1 d . U . . .
H15A H 0.4963 0.0170 0.5238 0.048 Uiso 1 1 calc R U . . .
H15B H 0.3894 -0.0078 0.5249 0.048 Uiso 1 1 calc R U . . .
H15C H 0.4311 -0.0411 0.4472 0.048 Uiso 1 1 calc R U . . .
O1 O 0.5429(13) 0.1233(11) 0.9198(10) 0.052(4) Uani 1 1 d . U . . .
N10 N -0.1942(10) -0.1939(9) 1.1633(9) 0.026(2) Uani 1 1 d . U . . .
N9 N -0.2369(10) -0.1133(9) 1.1581(9) 0.026(2) Uani 1 1 d . U . . .
N7 N -0.0398(10) -0.0548(9) 1.1603(10) 0.029(2) Uani 1 1 d . U . . .
C38 C -0.2632(14) -0.2511(12) 1.1141(11) 0.034(3) Uani 1 1 d . U . . .
B2 B -0.0848(13) -0.2058(13) 1.2077(12) 0.028(3) Uani 1 1 d D U . . .
H2 H -0.0633(14) -0.274(2) 1.1987(12) 0.034 Uiso 1 1 calc DR U . . .
C11 C 0.3995(12) -0.1203(11) 0.8753(11) 0.027(3) Uani 1 1 d . U . . .
C36 C -0.3299(12) -0.1227(11) 1.1066(11) 0.026(3) Uani 1 1 d . U . . .
C12 C 0.3932(12) -0.2040(12) 0.9010(11) 0.029(3) Uani 1 1 d . U . . .
H12 H 0.3524 -0.2255 0.9337 0.034 Uiso 1 1 calc R U . . .
C8 C 0.7664(13) -0.1644(13) 0.8730(13) 0.035(3) Uani 1 1 d . U . . .
C2 C 0.5351(15) 0.0713(12) 0.8588(13) 0.036(3) Uani 1 1 d . U . . .
C17 C 0.5044(14) -0.1844(12) 0.5328(12) 0.036(3) Uani 1 1 d . U . . .
H17 H 0.4937 -0.2005 0.4728 0.043 Uiso 1 1 calc R U . . .
N3 N 0.5121(10) -0.1074(9) 0.6534(9) 0.027(2) Uani 1 1 d . U . . .
C32 C -0.0181(13) -0.1814(12) 1.4572(12) 0.033(3) Uani 1 1 d . U . . .
H32 H 0.0056 -0.1968 1.5176 0.040 Uiso 1 1 calc R U . . .
C10 C 0.3439(13) -0.0458(11) 0.8945(11) 0.031(3) Uani 1 1 d . U . . .
H10A H 0.3886 -0.0055 0.9318 0.046 Uiso 1 1 calc R U . . .
H10B H 0.2975 -0.0649 0.9253 0.046 Uiso 1 1 calc R U . . .
H10C H 0.3095 -0.0184 0.8390 0.046 Uiso 1 1 calc R U . . .
C16 C 0.4858(13) -0.1051(12) 0.5638(11) 0.031(3) Uani 1 1 d . U . . .
C33 C -0.0249(12) -0.2330(12) 1.3822(12) 0.032(3) Uani 1 1 d . U . . .
C26 C 0.0176(12) -0.0234(12) 1.1143(11) 0.034(3) Uani 1 1 d . U . . .
C27 C 0.0706(14) -0.0877(12) 1.0871(13) 0.035(3) Uani 1 1 d . U . . .
H27 H 0.1158 -0.0817 1.0540 0.042 Uiso 1 1 calc R U . . .
C28 C 0.0413(12) -0.1635(12) 1.1205(12) 0.031(3) Uani 1 1 d . U . . .
C31 C -0.0554(13) -0.0998(12) 1.4214(12) 0.033(3) Uani 1 1 d . U . . .
C29 C 0.0746(18) -0.2544(14) 1.1092(16) 0.050(5) Uani 1 1 d . U . . .
H29A H 0.1183 -0.2739 1.1651 0.075 Uiso 1 1 calc R U . . .
H29B H 0.1083 -0.2552 1.0632 0.075 Uiso 1 1 calc R U . . .
H29C H 0.0185 -0.2917 1.0921 0.075 Uiso 1 1 calc R U . . .
C35 C -0.4017(13) -0.0500(11) 1.0862(13) 0.035(4) Uani 1 1 d . U . . .
H35A H -0.4601 -0.0661 1.1021 0.053 Uiso 1 1 calc R U . . .
H35B H -0.4182 -0.0370 1.0230 0.053 Uiso 1 1 calc R U . . .
H35C H -0.3729 -0.0003 1.1203 0.053 Uiso 1 1 calc R U . . .
C5 C 0.7700(19) 0.0732(15) 0.8687(16) 0.049(5) Uani 1 1 d . U . . .
H5A H 0.7603 0.0955 0.8089 0.073 Uiso 1 1 calc R U . . .
H5B H 0.8365 0.0838 0.9036 0.073 Uiso 1 1 calc R U . . .
H5C H 0.7256 0.1012 0.8966 0.073 Uiso 1 1 calc R U . . .
C24 C 0.0233(17) 0.0719(13) 1.0963(15) 0.042(4) Uani 1 1 d . U . . .
H24A H -0.0385 0.0984 1.0938 0.064 Uiso 1 1 calc R U . . .
H24B H 0.0381 0.0801 1.0399 0.064 Uiso 1 1 calc R U . . .
H24C H 0.0741 0.0975 1.1438 0.064 Uiso 1 1 calc R U . . .
C7 C 0.8150(15) -0.0891(14) 0.8980(16) 0.042(4) Uani 1 1 d . U . . .
H7 H 0.8801 -0.0833 0.9319 0.050 Uiso 1 1 calc R U . . .
C18 C 0.5412(14) -0.2348(12) 0.6064(12) 0.035(3) Uani 1 1 d . U . . .
C19 C 0.5752(16) -0.3272(12) 0.6134(15) 0.043(4) Uani 1 1 d . U . . .
H19A H 0.6457 -0.3290 0.6337 0.065 Uiso 1 1 calc R U . . .
H19B H 0.5529 -0.3543 0.5554 0.065 Uiso 1 1 calc R U . . .
H19C H 0.5487 -0.3572 0.6557 0.065 Uiso 1 1 calc R U . . .
C34 C 0.0032(15) -0.3241(12) 1.3799(14) 0.038(4) Uani 1 1 d . U . . .
H34A H -0.0543 -0.3580 1.3535 0.057 Uiso 1 1 calc R U . . .
H34B H 0.0335 -0.3438 1.4401 0.057 Uiso 1 1 calc R U . . .
H34C H 0.0488 -0.3299 1.3445 0.057 Uiso 1 1 calc R U . . .
C9 C 0.8014(16) -0.2566(14) 0.8905(17) 0.049(5) Uani 1 1 d . U . . .
H9A H 0.7505 -0.2909 0.9030 0.073 Uiso 1 1 calc R U . . .
H9B H 0.8589 -0.2584 0.9413 0.073 Uiso 1 1 calc R U . . .
H9C H 0.8172 -0.2790 0.8383 0.073 Uiso 1 1 calc R U . . .
Cl3 Cl -0.4038(4) -0.0840(3) 1.3613(4) 0.0461(11) Uani 1 1 d . U . . .
O3 O 0.0244(11) 0.1240(10) 1.3127(12) 0.052(4) Uani 1 1 d . U . . .
C39 C -0.2401(17) -0.3424(13) 1.1067(16) 0.047(4) Uani 1 1 d . U . . .
H39A H -0.1862 -0.3475 1.0808 0.070 Uiso 1 1 calc R U . . .
H39B H -0.2966 -0.3713 1.0691 0.070 Uiso 1 1 calc R U . . .
H39C H -0.2224 -0.3681 1.1656 0.070 Uiso 1 1 calc R U . . .
C37 C -0.3494(13) -0.2058(12) 1.0788(11) 0.033(3) Uani 1 1 d . U . . .
H37 H -0.4088 -0.2276 1.0432 0.040 Uiso 1 1 calc R U . . .
C23 C -0.0351(12) 0.0771(11) 1.2825(12) 0.028(3) Uani 1 1 d . U . . .
Cl6 Cl 0.3303(7) 0.0051(8) 0.1421(6) 0.097(3) Uani 1 1 d . U . . .
Cl8 Cl 0.0837(7) -0.1925(5) 0.8677(5) 0.079(2) Uani 1 1 d . U . . .
C4AA C 0.039(2) -0.108(2) 0.792(2) 0.069(6) Uani 1 1 d . U . . .
H4AA H -0.0304 -0.1164 0.7631 0.083 Uiso 1 1 calc R U . . .
H4AB H 0.0729 -0.1080 0.7453 0.083 Uiso 1 1 calc R U . . .
Cl5 Cl 0.3548(7) -0.1810(7) 0.1278(6) 0.095(3) Uani 1 1 d . U . . .
C1AA C 0.349(3) -0.096(2) 0.199(2) 0.080(7) Uani 1 1 d . U . . .
H1AA H 0.4095 -0.0936 0.2470 0.096 Uiso 1 1 calc R U . . .
H1AB H 0.2955 -0.1058 0.2253 0.096 Uiso 1 1 calc R U . . .
Cl4 Cl -0.2924(4) 0.1558(4) 1.4693(4) 0.0548(12) Uani 1 1 d . U . . .
Cl2 Cl 0.2216(5) 0.1610(5) 0.5314(4) 0.0701(18) Uani 1 1 d . U . . .
C4 C 0.2683(16) 0.2088(16) 0.6389(15) 0.050(4) Uani 1 1 d . U . . .
H4A H 0.2382 0.1808 0.6806 0.060 Uiso 1 1 calc R U . . .
H4B H 0.2484 0.2687 0.6348 0.060 Uiso 1 1 calc R U . . .
C21 C -0.3092(14) 0.2087(11) 1.3648(13) 0.036(3) Uani 1 1 d . U . . .
H21A H -0.3232 0.2689 1.3723 0.044 Uiso 1 1 calc R U . . .
H21B H -0.3663 0.1843 1.3217 0.044 Uiso 1 1 calc R U . . .
C14 C 0.4859(16) -0.3430(11) 0.8748(14) 0.039(4) Uani 1 1 d . U . . .
H14A H 0.4875 -0.3640 0.8167 0.059 Uiso 1 1 calc R U . . .
H14B H 0.4374 -0.3743 0.8947 0.059 Uiso 1 1 calc R U . . .
H14C H 0.5493 -0.3509 0.9171 0.059 Uiso 1 1 calc R U . . .

loop_
_atom_site_aniso_label
_atom_site_aniso_U_11
_atom_site_aniso_U_22
_atom_site_aniso_U_33
_atom_site_aniso_U_23
_atom_site_aniso_U_13
_atom_site_aniso_U_12
W1 0.0244(3) 0.0166(3) 0.0275(3) 0.0012(4) 0.0106(2) 0.0009(4)
Au1 0.0259(3) 0.0240(3) 0.0310(2) 0.0023(4) 0.00886(19) 0.0031(4)
W2 0.0217(3) 0.0174(3) 0.0281(3) -0.0005(4) 0.0065(2) 0.0002(4)
Au2 0.0264(3) 0.0220(3) 0.0324(2) -0.0018(4) 0.01072(19) -0.0003(4)
Se2 0.0388(10) 0.0197(9) 0.0632(12) -0.0069(9) 0.0222(9) -0.0023(8)
N11 0.021(5) 0.023(5) 0.035(4) 0.003(3) 0.008(4) 0.004(4)
C3 0.021(6) 0.022(6) 0.045(7) 0.002(5) 0.014(5) 0.007(5)
N8 0.027(5) 0.019(5) 0.037(6) -0.002(4) 0.014(5) 0.005(4)
N1 0.026(4) 0.023(5) 0.037(6) 0.004(4) 0.010(4) -0.004(3)
Se1 0.0417(11) 0.0193(10) 0.1033(18) 0.0123(11) 0.0271(11) 0.0068(8)
B1 0.025(6) 0.022(6) 0.039(6) -0.004(5) 0.011(4) -0.001(5)
C20 0.026(6) 0.026(5) 0.023(6) 0.002(4) 0.008(5) -0.003(4)
N6 0.026(5) 0.015(5) 0.033(5) 0.005(4) 0.011(4) -0.002(4)
C6 0.028(5) 0.035(6) 0.037(6) -0.004(4) 0.016(4) -0.008(4)
N2 0.020(4) 0.021(5) 0.040(6) 0.002(4) 0.012(4) -0.001(3)
O4 0.059(9) 0.051(8) 0.043(6) 0.014(6) 0.014(6) 0.012(7)
O2 0.045(7) 0.034(6) 0.067(8) 0.007(6) 0.035(7) -0.008(6)
C1 0.026(6) 0.025(5) 0.036(7) 0.007(5) 0.008(5) 0.004(4)
C22 0.031(7) 0.033(7) 0.034(5) 0.000(5) 0.015(5) 0.007(5)
N5 0.025(5) 0.016(4) 0.025(5) 0.002(4) 0.010(4) -0.004(4)
Cl7 0.059(3) 0.068(4) 0.100(4) -0.003(5) 0.019(3) -0.020(4)
Cl1 0.030(2) 0.040(3) 0.059(3) -0.002(2) 0.0036(18) -0.0065(18)
C30 0.045(8) 0.024(7) 0.024(5) 0.015(5) 0.008(5) 0.017(5)
N4 0.028(6) 0.014(5) 0.040(4) -0.006(3) 0.015(4) -0.002(4)
N12 0.024(6) 0.020(5) 0.040(4) 0.005(4) 0.008(4) 0.005(4)
C13 0.029(6) 0.022(5) 0.028(6) 0.002(4) 0.011(5) -0.004(4)
C15 0.049(9) 0.030(7) 0.022(6) -0.011(5) 0.018(6) 0.005(6)
O1 0.070(10) 0.043(7) 0.043(6) -0.011(6) 0.018(6) -0.006(7)
N10 0.028(5) 0.016(5) 0.032(5) -0.003(4) 0.007(4) 0.000(3)
N9 0.026(5) 0.023(5) 0.028(5) -0.001(4) 0.008(4) 0.000(3)
N7 0.024(5) 0.026(5) 0.036(5) -0.003(4) 0.007(4) 0.002(4)
C38 0.039(6) 0.022(5) 0.036(7) -0.004(5) 0.005(5) -0.002(4)
B2 0.030(6) 0.019(6) 0.035(5) -0.002(4) 0.009(4) 0.001(5)
C11 0.028(6) 0.023(5) 0.034(7) 0.006(5) 0.012(5) -0.004(4)
C36 0.027(5) 0.019(5) 0.032(6) -0.002(4) 0.005(4) 0.001(4)
C12 0.029(6) 0.028(6) 0.032(7) 0.005(5) 0.014(6) -0.004(5)
C8 0.020(5) 0.035(6) 0.049(8) 0.005(5) 0.010(5) 0.003(4)
C2 0.045(8) 0.026(6) 0.039(6) 0.003(5) 0.014(5) -0.008(6)
C17 0.044(9) 0.027(6) 0.037(6) -0.012(4) 0.014(5) -0.007(5)
N3 0.028(6) 0.020(5) 0.033(4) -0.003(3) 0.013(4) -0.001(4)
C32 0.035(8) 0.025(6) 0.038(6) 0.009(4) 0.009(5) 0.009(5)
C10 0.038(8) 0.024(6) 0.032(7) 0.008(6) 0.013(6) 0.002(6)
C16 0.039(8) 0.028(6) 0.026(5) -0.003(4) 0.011(5) -0.002(5)
C33 0.025(7) 0.027(6) 0.041(5) 0.006(4) 0.006(5) 0.005(5)
C26 0.028(6) 0.035(6) 0.038(7) 0.004(5) 0.009(5) 0.003(4)
C27 0.032(7) 0.031(6) 0.045(8) -0.002(5) 0.016(7) 0.001(5)
C28 0.024(6) 0.032(6) 0.039(7) -0.004(5) 0.012(6) 0.004(4)
C31 0.033(8) 0.034(6) 0.034(5) 0.002(4) 0.010(5) 0.005(5)
C29 0.064(13) 0.034(7) 0.068(13) 0.002(7) 0.045(11) 0.012(7)
C35 0.032(7) 0.018(7) 0.050(9) -0.012(6) 0.003(6) -0.001(6)
C5 0.050(12) 0.042(8) 0.054(11) -0.002(6) 0.015(10) -0.015(6)
C24 0.048(11) 0.030(7) 0.054(11) 0.003(6) 0.023(9) -0.002(6)
C7 0.028(6) 0.042(6) 0.056(9) 0.001(5) 0.014(6) -0.003(5)
C18 0.041(8) 0.025(6) 0.041(6) -0.010(4) 0.014(5) -0.004(5)
C19 0.053(11) 0.027(7) 0.055(10) -0.013(6) 0.024(9) 0.003(6)
C34 0.042(10) 0.026(7) 0.049(9) 0.010(6) 0.015(8) 0.014(6)
C9 0.041(10) 0.036(7) 0.068(12) 0.008(7) 0.013(9) 0.013(7)
Cl3 0.054(3) 0.034(2) 0.062(3) -0.007(2) 0.035(2) -0.014(2)
O3 0.034(6) 0.039(7) 0.076(9) -0.017(7) 0.005(6) -0.012(5)
C39 0.058(11) 0.020(6) 0.059(11) 0.000(6) 0.011(9) -0.001(6)
C37 0.038(6) 0.021(5) 0.035(7) 0.001(5) 0.004(5) -0.002(4)
C23 0.023(5) 0.024(6) 0.038(7) -0.007(5) 0.009(5) 0.000(4)
Cl6 0.113(6) 0.090(6) 0.104(5) -0.005(6) 0.059(4) -0.047(6)
Cl8 0.098(5) 0.072(4) 0.076(4) -0.003(3) 0.037(4) 0.011(4)
C4AA 0.073(16) 0.061(10) 0.069(11) -0.002(8) 0.013(10) -0.013(9)
Cl5 0.098(6) 0.118(7) 0.077(4) -0.016(5) 0.037(4) 0.000(5)
C1AA 0.083(18) 0.097(11) 0.071(12) -0.019(9) 0.042(12) -0.036(10)
Cl4 0.064(3) 0.057(3) 0.047(2) -0.007(2) 0.021(2) 0.008(3)
Cl2 0.066(4) 0.087(5) 0.055(3) 0.022(3) 0.013(3) 0.032(3)
C4 0.048(8) 0.050(10) 0.057(8) 0.025(7) 0.022(6) 0.021(7)
C21 0.044(8) 0.016(7) 0.048(7) -0.008(6) 0.013(6) 0.005(6)
C14 0.057(11) 0.017(6) 0.050(10) 0.008(6) 0.025(9) -0.004(6)

loop_
_atom_type_symbol
_atom_type_description
_atom_type_scat_dispersion_real
_atom_type_scat_dispersion_imag
_atom_type_scat_source
C C 0.0181 0.0091 'International Tables Vol C Tables 4.2.6.8 and 6.1.1.4'
H H 0.0000 0.0000 'International Tables Vol C Tables 4.2.6.8 and 6.1.1.4'
Au Au -4.4197 7.2980 'International Tables Vol C Tables 4.2.6.8 and 6.1.1.4'
B B 0.0090 0.0039 'International Tables Vol C Tables 4.2.6.8 and 6.1.1.4'
Cl Cl 0.3639 0.7018 'International Tables Vol C Tables 4.2.6.8 and 6.1.1.4'
N N 0.0311 0.0180 'International Tables Vol C Tables 4.2.6.8 and 6.1.1.4'
O O 0.0492 0.0322 'International Tables Vol C Tables 4.2.6.8 and 6.1.1.4'
Se Se -0.7943 1.1372 'International Tables Vol C Tables 4.2.6.8 and 6.1.1.4'
W W -5.4734 5.5774 'International Tables Vol C Tables 4.2.6.8 and 6.1.1.4'

loop_
_citation_id
_citation_doi
_citation_year
1 10.1039/C9CC07757J 2019

loop_
_geom_angle_atom_site_label_1
_geom_angle_atom_site_label_2
_geom_angle_atom_site_label_3
_geom_angle
_geom_angle_site_symmetry_1
_geom_angle_site_symmetry_3
_geom_angle_publ_flag
C1 W1 C2 77.5(8) . . ?
C1 W1 C3 74.4(6) . . ?
C2 W1 C3 90.0(7) . . ?
C1 W1 N1 153.0(6) . . ?
C2 W1 N1 86.5(7) . . ?
C3 W1 N1 84.2(6) . . ?
C1 W1 N5 118.6(6) . . ?
C2 W1 N5 92.5(6) . . ?
C3 W1 N5 167.0(5) . . ?
N1 W1 N5 83.3(5) . . ?
C1 W1 N3 112.4(6) . . ?
C2 W1 N3 170.1(7) . . ?
C3 W1 N3 92.3(6) . . ?
N1 W1 N3 84.2(5) . . ?
N5 W1 N3 83.1(5) . . ?
C1 W1 Au1 47.0(5) . . ?
C2 W1 Au1 105.6(6) . . ?
C3 W1 Au1 111.2(5) . . ?
N1 W1 Au1 160.0(4) . . ?
N5 W1 Au1 80.3(3) . . ?
N3 W1 Au1 82.5(4) . . ?
C1 Au1 Cl1 172.1(5) . . ?
C1 Au1 W1 44.2(5) . . ?
Cl1 Au1 W1 143.76(14) . . ?
C20 W2 C22 77.7(7) . . ?
C20 W2 C23 74.8(7) . . ?
C22 W2 C23 91.7(8) . . ?
C20 W2 N9 121.1(6) . . ?
C22 W2 N9 91.7(7) . . ?
C23 W2 N9 164.1(6) . . ?
C20 W2 N7 153.1(6) . . ?
C22 W2 N7 90.0(6) . . ?
C23 W2 N7 81.8(6) . . ?
N9 W2 N7 82.7(5) . . ?
C20 W2 N11 108.8(6) . . ?
C22 W2 N11 173.4(6) . . ?
C23 W2 N11 91.4(6) . . ?
N9 W2 N11 83.8(5) . . ?
N7 W2 N11 84.7(5) . . ?
C20 W2 Au2 46.5(5) . . ?
C22 W2 Au2 101.3(5) . . ?
C23 W2 Au2 113.6(4) . . ?
N9 W2 Au2 80.9(3) . . ?
N7 W2 Au2 160.3(4) . . ?
N11 W2 Au2 82.8(3) . . ?
C20 Au2 Cl3 172.4(5) . . ?
C20 Au2 W2 43.3(5) . . ?
Cl3 Au2 W2 144.23(13) . . ?
C20 Se2 C21 100.8(7) . . ?
C31 N11 N12 107.9(15) . . ?
C31 N11 W2 130.9(12) . . ?
N12 N11 W2 121.2(10) . . ?
O2 C3 W1 174.3(17) . . ?
C28 N8 N7 107.8(14) . . ?
C28 N8 B2 128.4(14) . . ?
N7 N8 B2 123.7(13) . . ?
C6 N1 N2 107.2(14) . . ?
C6 N1 W1 135.5(12) . . ?
N2 N1 W1 117.2(10) . . ?
C1 Se1 C4 99.5(9) . . ?
N4 B1 N6 109.0(13) . . ?
N4 B1 N2 110.3(14) . . ?
N6 B1 N2 108.4(13) . . ?
Se2 C20 W2 146.1(9) . . ?
Se2 C20 Au2 123.7(8) . . ?
W2 C20 Au2 90.1(7) . . ?
C13 N6 N5 109.8(12) . . ?
C13 N6 B1 130.5(14) . . ?
N5 N6 B1 119.8(12) . . ?
N1 C6 C7 108.2(16) . . ?
N1 C6 C5 123.0(18) . . ?
C7 C6 C5 128.7(19) . . ?
C8 N2 N1 109.7(14) . . ?
C8 N2 B1 128.2(15) . . ?
N1 N2 B1 122.1(13) . . ?
Se1 C1 W1 145.8(10) . . ?
Se1 C1 Au1 125.4(9) . . ?
W1 C1 Au1 88.8(7) . . ?
O4 C22 W2 175.5(17) . . ?
C11 N5 N6 106.9(12) . . ?
C11 N5 W1 134.1(11) . . ?
N6 N5 W1 118.8(9) . . ?
N3 N4 C18 107.4(14) . . ?
N3 N4 B1 120.9(14) . . ?
C18 N4 B1 131.7(15) . . ?
C33 N12 N11 111.2(14) . . ?
C33 N12 B2 130.9(15) . . ?
N11 N12 B2 117.7(13) . . ?
N6 C13 C12 106.7(15) . . ?
N6 C13 C14 122.5(14) . . ?
C12 C13 C14 130.8(15) . . ?
C38 N10 N9 108.7(13) . . ?
C38 N10 B2 130.2(14) . . ?
N9 N10 B2 120.6(13) . . ?
C36 N9 N10 106.0(13) . . ?
C36 N9 W2 135.3(11) . . ?
N10 N9 W2 118.7(10) . . ?
C26 N7 N8 107.2(13) . . ?
C26 N7 W2 137.4(12) . . ?
N8 N7 W2 115.5(10) . . ?
N10 C38 C37 107.5(16) . . ?
N10 C38 C39 121.7(17) . . ?
C37 C38 C39 130.8(18) . . ?
N10 B2 N8 109.6(14) . . ?
N10 B2 N12 108.3(13) . . ?
N8 B2 N12 109.8(14) . . ?
N5 C11 C12 110.4(15) . . ?
N5 C11 C10 122.4(14) . . ?
C12 C11 C10 127.2(14) . . ?
N9 C36 C37 111.6(15) . . ?
N9 C36 C35 122.7(15) . . ?
C37 C36 C35 125.6(16) . . ?
C11 C12 C13 106.2(14) . . ?
N2 C8 C7 106.8(18) . . ?
N2 C8 C9 122.7(18) . . ?
C7 C8 C9 130.4(18) . . ?
O1 C2 W1 175.5(18) . . ?
C18 C17 C16 106.9(16) . . ?
C16 N3 N4 109.2(14) . . ?
C16 N3 W1 131.6(12) . . ?
N4 N3 W1 119.0(10) . . ?
C33 C32 C31 105.0(15) . . ?
N3 C16 C17 108.3(16) . . ?
N3 C16 C15 123.9(15) . . ?
C17 C16 C15 127.8(15) . . ?
N12 C33 C32 107.1(15) . . ?
N12 C33 C34 124.8(17) . . ?
C32 C33 C34 128.2(16) . . ?
N7 C26 C27 111.5(16) . . ?
N7 C26 C24 122.4(16) . . ?
C27 C26 C24 126.1(17) . . ?
C26 C27 C28 104.8(16) . . ?
N8 C28 C27 108.8(16) . . ?
N8 C28 C29 123.6(16) . . ?
C27 C28 C29 127.6(16) . . ?
N11 C31 C32 108.9(16) . . ?
N11 C31 C30 126.0(16) . . ?
C32 C31 C30 125.1(15) . . ?
C8 C7 C6 107.9(18) . . ?
C17 C18 N4 108.0(16) . . ?
C17 C18 C19 130.5(17) . . ?
N4 C18 C19 121.4(17) . . ?
C36 C37 C38 106.2(16) . . ?
O3 C23 W2 177.7(15) . . ?
Cl8 C4AA Cl7 111.5(16) . . ?
Cl5 C1AA Cl6 113.0(17) . . ?
Cl2 C4 Se1 115.4(11) . . ?
Cl4 C21 Se2 114.7(10) . . ?

loop_
_geom_bond_atom_site_label_1
_geom_bond_atom_site_label_2
_geom_bond_distance
_geom_bond_site_symmetry_2
_geom_bond_publ_flag
W1 C1 1.933(17) . ?
W1 C2 1.936(19) . ?
W1 C3 2.059(16) . ?
W1 N1 2.213(14) . ?
W1 N5 2.233(12) . ?
W1 N3 2.241(13) . ?
W1 Au1 2.7737(7) . ?
Au1 C1 2.029(18) . ?
Au1 Cl1 2.283(5) . ?
W2 C20 1.903(16) . ?
W2 C22 1.982(18) . ?
W2 C23 2.017(17) . ?
W2 N9 2.215(14) . ?
W2 N7 2.217(13) . ?
W2 N11 2.245(14) . ?
W2 Au2 2.7723(7) . ?
Au2 C20 2.012(15) . ?
Au2 Cl3 2.283(4) . ?
Se2 C20 1.881(17) . ?
Se2 C21 1.941(19) . ?
N11 C31 1.30(2) . ?
N11 N12 1.35(2) . ?
C3 O2 1.12(2) . ?
N8 C28 1.36(2) . ?
N8 N7 1.40(2) . ?
N8 B2 1.54(2) . ?
N1 C6 1.33(2) . ?
N1 N2 1.37(2) . ?
Se1 C1 1.843(18) . ?
Se1 C4 1.92(2) . ?
B1 N4 1.50(2) . ?
B1 N6 1.55(2) . ?
B1 N2 1.56(2) . ?
N6 C13 1.36(2) . ?
N6 N5 1.370(18) . ?
C6 C7 1.38(3) . ?
C6 C5 1.51(3) . ?
N2 C8 1.35(2) . ?
O4 C22 1.16(2) . ?
N5 C11 1.34(2) . ?
Cl7 C4AA 1.76(3) . ?
C30 C31 1.49(2) . ?
N4 N3 1.35(2) . ?
N4 C18 1.37(2) . ?
N12 C33 1.32(2) . ?
N12 B2 1.56(2) . ?
C13 C12 1.40(2) . ?
C13 C14 1.48(2) . ?
C15 C16 1.48(2) . ?
O1 C2 1.22(2) . ?
N10 C38 1.38(2) . ?
N10 N9 1.38(2) . ?
N10 B2 1.52(2) . ?
N9 C36 1.34(2) . ?
N7 C26 1.32(2) . ?
C38 C37 1.38(3) . ?
C38 C39 1.47(3) . ?
C11 C12 1.37(2) . ?
C11 C10 1.48(2) . ?
C36 C37 1.37(3) . ?
C36 C35 1.49(2) . ?
C8 C7 1.36(3) . ?
C8 C9 1.52(3) . ?
C17 C18 1.36(3) . ?
C17 C16 1.38(3) . ?
N3 C16 1.33(2) . ?
C32 C33 1.39(3) . ?
C32 C31 1.43(3) . ?
C33 C34 1.47(2) . ?
C26 C27 1.38(3) . ?
C26 C24 1.51(3) . ?
C27 C28 1.40(3) . ?
C28 C29 1.51(3) . ?
C18 C19 1.51(3) . ?
O3 C23 1.11(2) . ?
Cl6 C1AA 1.78(4) . ?
Cl8 C4AA 1.76(3) . ?
Cl5 C1AA 1.74(3) . ?
Cl4 C21 1.77(2) . ?
Cl2 C4 1.77(3) . ?

loop_
_smtbx_masks_void_nr
_smtbx_masks_void_average_x
_smtbx_masks_void_average_y
_smtbx_masks_void_average_z
_smtbx_masks_void_volume
_smtbx_masks_void_count_electrons
_smtbx_masks_void_content
1 0.202 0.295 0.359 221 92 ' '
2 0.798 0.283 0.641 221 91 ' '
